data_4514994
loop_
_publ_author_name
'Adhikary, Amit'
'Akhtar, Sohel'
'Pariyar, Anand'
'Batsanov, Andrei S.'
'Mondal, Raju'

_publ_section_title
;
 Temperature-Induced Single-Crystal-to-Single-Crystal Transformations with
 Consequential Changes in the Magnetic Properties of Fe(III) Complexes.
;
_journal_issue 5
_journal_name_full 'ACS omega'
_journal_page_first 8731
_journal_page_last 8738
_journal_paper_doi 10.1021/acsomega.8b03400
_journal_volume 4
_journal_year 2019
_chemical_formula_moiety 'C14 H12 Fe2 N2 O12, H2 O'
_chemical_formula_sum 'C14 H14 Fe2 N2 O13'
_chemical_formula_weight 529.97
_space_group_crystal_system monoclinic
_space_group_IT_number 15
_space_group_name_Hall '-C 2yc'
_space_group_name_H-M_alt 'C 1 2/c 1'
_symmetry_space_group_name_Hall '-C 2yc'
_symmetry_space_group_name_H-M 'C 1 2/c 1'
_atom_sites_solution_hydrogens mixed
_audit_creation_date 2018-09-05
_audit_creation_method
;
Olex2 1.2-beta
(compiled 2018.05.29 svn.r3508 for OlexSys, GUI svn.r5506)
;
_cell_angle_alpha 90
_cell_angle_beta 89.810(3)
_cell_angle_gamma 90
_cell_formula_units_Z 4
_cell_length_a 11.4382(3)
_cell_length_b 21.7525(8)
_cell_length_c 7.4867(3)
_cell_measurement_reflns_used 1929
_cell_measurement_temperature 320(2)
_cell_measurement_theta_max 27.8360
_cell_measurement_theta_min 3.2920
_cell_volume 1862.75(11)
_computing_cell_refinement 'CrysAlisPro, Agilent Technologies, Version 1.171.35.15 (2011)'
_computing_data_collection 'CrysAlisPro, Agilent Technologies, Version 1.171.35.15 (2011)'
_computing_data_reduction 'CrysAlisPro, Agilent Technologies, Version 1.171.35.15 (2011)'
_computing_molecular_graphics 'Olex2 (Dolomanov et al., 2009)'
_computing_publication_material 'Olex2 (Dolomanov et al., 2009)'
_computing_structure_refinement 'ShelXL (Sheldrick, 2015)'
_diffrn_ambient_temperature 320.0
_diffrn_detector 'CCD plate'
_diffrn_detector_area_resol_mean 16.15
_diffrn_detector_type 'Sapphire3 CCD area detector'
_diffrn_measured_fraction_theta_full 0.999
_diffrn_measured_fraction_theta_max 0.999
_diffrn_measurement_details
;
#__ type_ start__ end____ width___ exp.time_
  1 omega   10.00   93.00   1.0000    5.0000
omega____ theta____ kappa____ phi______ frames
    -       28.9587   57.0000   90.0000 83

#__ type_ start__ end____ width___ exp.time_
  2 omega   14.00   70.00   1.0000    5.0000
omega____ theta____ kappa____ phi______ frames
    -       28.9587 -100.0000  -30.0000 56

#__ type_ start__ end____ width___ exp.time_
  3 omega   44.00   70.00   1.0000    5.0000
omega____ theta____ kappa____ phi______ frames
    -       28.9587 -100.0000   90.0000 26

#__ type_ start__ end____ width___ exp.time_
  4 omega  -44.00   69.00   1.0000    5.0000
omega____ theta____ kappa____ phi______ frames
    -       28.9587  -19.0000  -90.0000 113

#__ type_ start__ end____ width___ exp.time_
  5 omega  -17.00   70.00   1.0000    5.0000
omega____ theta____ kappa____ phi______ frames
    -       28.9587 -100.0000 -180.0000 87

#__ type_ start__ end____ width___ exp.time_
  6 omega  -32.00   45.00   1.0000    5.0000
omega____ theta____ kappa____ phi______ frames
    -       28.9587  -57.0000 -150.0000 77
;
_diffrn_measurement_device 'four-circle diffractometer'
_diffrn_measurement_device_type 'Agilent Technologies, Gemini S Ultra kappa-diffractometer'
_diffrn_measurement_method '\w scans'
_diffrn_orient_matrix_UB_11 -0.0232549000
_diffrn_orient_matrix_UB_12 0.0260107000
_diffrn_orient_matrix_UB_13 0.0446722000
_diffrn_orient_matrix_UB_21 0.0168358000
_diffrn_orient_matrix_UB_22 -0.0128235000
_diffrn_orient_matrix_UB_23 0.0832986000
_diffrn_orient_matrix_UB_31 0.0549601000
_diffrn_orient_matrix_UB_32 0.0149247000
_diffrn_orient_matrix_UB_33 -0.0062658000
_diffrn_radiation_monochromator graphite
_diffrn_radiation_probe x-ray
_diffrn_radiation_type MoK\a
_diffrn_radiation_wavelength 0.71073
_diffrn_reflns_av_R_equivalents 0.0422
_diffrn_reflns_av_unetI/netI 0.0433
_diffrn_reflns_Laue_measured_fraction_full 0.999
_diffrn_reflns_Laue_measured_fraction_max 0.999
_diffrn_reflns_limit_h_max 14
_diffrn_reflns_limit_h_min -13
_diffrn_reflns_limit_k_max 24
_diffrn_reflns_limit_k_min -28
_diffrn_reflns_limit_l_max 9
_diffrn_reflns_limit_l_min -7
_diffrn_reflns_number 8000
_diffrn_reflns_point_group_measured_fraction_full 0.999
_diffrn_reflns_point_group_measured_fraction_max 0.999
_diffrn_reflns_theta_full 25.242
_diffrn_reflns_theta_max 27.497
_diffrn_reflns_theta_min 3.303
_diffrn_source 'Enhance (Mo) X-ray Source'
_exptl_absorpt_coefficient_mu 1.634
_exptl_absorpt_correction_T_max 1.00000
_exptl_absorpt_correction_T_min 0.84502
_exptl_absorpt_correction_type multi-scan
_exptl_absorpt_process_details
;
CrysAlisPro, Agilent Technologies,
Version 1.171.37.35h (release 09-02-2015 CrysAlis171 .NET)
(compiled Feb  9 2015,16:26:32)
Empirical absorption correction using spherical harmonics,
 implemented in SCALE3 ABSPACK scaling algorithm.
;
_exptl_crystal_density_diffrn 1.890
_exptl_crystal_description
;
;
_exptl_crystal_F_000 1072
_refine_diff_density_max 0.328
_refine_diff_density_min -0.442
_refine_diff_density_rms 0.071
_refine_ls_extinction_method none
_refine_ls_goodness_of_fit_ref 1.042
_refine_ls_hydrogen_treatment mixed
_refine_ls_matrix_type full
_refine_ls_number_parameters 143
_refine_ls_number_reflns 2146
_refine_ls_number_restraints 0
_refine_ls_restrained_S_all 1.042
_refine_ls_R_factor_all 0.0516
_refine_ls_R_factor_gt 0.0353
_refine_ls_shift/su_max 0.000
_refine_ls_shift/su_mean 0.000
_refine_ls_structure_factor_coef Fsqd
_refine_ls_weighting_details 'w=1/[\s^2^(Fo^2^)+(0.0355P)^2^+0.8985P] where P=(Fo^2^+2Fc^2^)/3'
_refine_ls_weighting_scheme calc
_refine_ls_wR_factor_gt 0.0814
_refine_ls_wR_factor_ref 0.0900
_reflns_Friedel_coverage 0.000
_reflns_number_gt 1659
_reflns_number_total 2146
_reflns_threshold_expression 'I > 2\s(I)'
_cod_data_source_file ao8b03400_si_008.cif
_cod_data_source_block 320k
_cod_original_cell_volume 1862.74(11)
_cod_database_code 4514994
_shelx_shelxl_version_number 2018/3
_chemical_oxdiff_formula 'C24 H22 N2 O8 Fe2'
_shelx_space_group_comment
;
The symmetry employed for this shelxl refinement is uniquely defined
by the following loop, which should always be used as a source of
symmetry information in preference to the above space-group names.
They are only intended as comments.
;
_reflns_odcompleteness_completeness 49.92
_reflns_odcompleteness_iscentric 1
_reflns_odcompleteness_theta 31.44
_olex2_refinement_description
;
1. Fixed Uiso
 At 1.2 times of:
  All C(H) groups
 At 1.5 times of:
  All O(H) groups
2.a Riding coordinates:
 O5(H5), O6(H6A,H6B), O7(H7)
2.b Aromatic/amide H refined with riding coordinates:
 C3(H3), C4(H4), C5(H5A)
;
_olex2_submission_special_instructions 'No special instructions were received'

loop_
_space_group_symop_operation_xyz
'x, y, z'
'-x, y, -z+1/2'
'x+1/2, y+1/2, z'
'-x+1/2, y+1/2, -z+1/2'
'-x, -y, -z'
'x, -y, z-1/2'
'-x+1/2, -y+1/2, -z'
'x+1/2, -y+1/2, z-1/2'

loop_
_atom_site_label
_atom_site_type_symbol
_atom_site_fract_x
_atom_site_fract_y
_atom_site_fract_z
_atom_site_U_iso_or_equiv
_atom_site_adp_type
_atom_site_occupancy
_atom_site_site_symmetry_order
_atom_site_calc_flag
_atom_site_refinement_flags_posn
_atom_site_refinement_flags_adp
_atom_site_refinement_flags_occupancy
Fe Fe 0.36844(3) 0.63149(2) 0.70997(5) 0.02815(14) Uani 1 1 d . . .
O1 O 0.31839(15) 0.54248(9) 0.7821(3) 0.0357(5) Uani 1 1 d . . .
O2 O 0.17779(16) 0.48497(9) 0.9072(3) 0.0473(6) Uani 1 1 d . . .
O3 O 0.20992(18) 0.79988(9) 0.7667(3) 0.0437(5) Uani 1 1 d . . .
O4 O 0.33341(16) 0.72383(9) 0.6918(3) 0.0356(5) Uani 1 1 d . . .
O5 O 0.52068(15) 0.63344(9) 0.5895(3) 0.0345(5) Uani 1 1 d . . .
H5 H 0.528768 0.624578 0.477657 0.052 Uiso 1 1 d R . .
O6 O 0.28899(17) 0.61558(10) 0.4770(3) 0.0403(5) Uani 1 1 d . . .
H6A H 0.279999 0.644228 0.399413 0.067(12) Uiso 1 1 d R . .
H6B H 0.248819 0.584628 0.444032 0.090(15) Uiso 1 1 d R . .
N N 0.21086(17) 0.64233(10) 0.8432(3) 0.0251(5) Uani 1 1 d . . .
C1 C 0.2209(2) 0.53455(13) 0.8636(4) 0.0322(6) Uani 1 1 d . . .
C2 C 0.1557(2) 0.59297(12) 0.9070(4) 0.0281(6) Uani 1 1 d . . .
C3 C 0.0504(2) 0.59942(15) 0.9969(4) 0.0393(7) Uani 1 1 d . . .
H3 H 0.011357 0.565247 1.041852 0.047 Uiso 1 1 calc R . .
C4 C 0.0048(2) 0.65773(15) 1.0184(4) 0.0408(7) Uani 1 1 d . . .
H4 H -0.065072 0.662999 1.080318 0.049 Uiso 1 1 calc R . .
C5 C 0.0622(2) 0.70848(14) 0.9484(4) 0.0341(7) Uani 1 1 d . . .
H5A H 0.031719 0.747878 0.961200 0.041 Uiso 1 1 calc R . .
C6 C 0.1663(2) 0.69836(12) 0.8589(4) 0.0278(6) Uani 1 1 d . . .
C7 C 0.2413(2) 0.74560(13) 0.7654(4) 0.0311(6) Uani 1 1 d . . .
O7 O 0.500000 0.55878(19) 0.250000 0.0803(12) Uani 1 2 d S T P
H7 H 0.553700 0.539145 0.195740 0.120 Uiso 1 1 d R . .

loop_
_atom_site_aniso_label
_atom_site_aniso_U_11
_atom_site_aniso_U_22
_atom_site_aniso_U_33
_atom_site_aniso_U_23
_atom_site_aniso_U_13
_atom_site_aniso_U_12
Fe 0.0239(2) 0.0236(2) 0.0370(3) 0.00180(17) 0.00545(16) -0.00124(15)
O1 0.0301(9) 0.0264(11) 0.0504(12) 0.0042(9) 0.0087(8) 0.0042(8)
O2 0.0391(11) 0.0227(11) 0.0800(17) 0.0161(11) 0.0077(11) -0.0011(9)
O3 0.0664(14) 0.0205(11) 0.0441(13) 0.0026(9) -0.0019(11) 0.0041(9)
O4 0.0377(10) 0.0237(10) 0.0453(12) 0.0043(9) 0.0056(9) -0.0043(8)
O5 0.0277(9) 0.0465(13) 0.0292(10) -0.0027(9) 0.0065(8) 0.0001(8)
O6 0.0472(12) 0.0335(12) 0.0401(12) 0.0060(10) -0.0074(9) -0.0127(10)
N 0.0228(10) 0.0220(12) 0.0305(12) 0.0016(9) 0.0009(9) 0.0011(8)
C1 0.0295(13) 0.0245(15) 0.0427(17) 0.0058(13) -0.0018(12) 0.0014(11)
C2 0.0238(11) 0.0254(14) 0.0352(15) 0.0044(12) 0.0022(10) -0.0019(10)
C3 0.0277(13) 0.0426(19) 0.0475(18) 0.0070(15) 0.0080(12) -0.0050(12)
C4 0.0255(13) 0.050(2) 0.0469(19) -0.0079(16) 0.0061(12) 0.0037(13)
C5 0.0298(13) 0.0330(16) 0.0397(17) -0.0083(13) -0.0038(12) 0.0090(11)
C6 0.0281(12) 0.0253(14) 0.0301(14) -0.0017(11) -0.0056(11) 0.0041(10)
C7 0.0388(14) 0.0236(14) 0.0309(15) 0.0023(11) -0.0080(12) -0.0008(12)
O7 0.070(2) 0.062(3) 0.109(3) 0.000 0.038(2) 0.000

loop_
_atom_type_symbol
_atom_type_description
_atom_type_scat_dispersion_real
_atom_type_scat_dispersion_imag
_atom_type_scat_source
C C 0.0033 0.0016 'International Tables Vol C Tables 4.2.6.8 and 6.1.1.4'
H H 0.0000 0.0000 'International Tables Vol C Tables 4.2.6.8 and 6.1.1.4'
Fe Fe 0.3463 0.8444 'International Tables Vol C Tables 4.2.6.8 and 6.1.1.4'
N N 0.0061 0.0033 'International Tables Vol C Tables 4.2.6.8 and 6.1.1.4'
O O 0.0106 0.0060 'International Tables Vol C Tables 4.2.6.8 and 6.1.1.4'

loop_
_geom_angle_atom_site_label_1
_geom_angle_atom_site_label_2
_geom_angle_atom_site_label_3
_geom_angle
_geom_angle_site_symmetry_1
_geom_angle_site_symmetry_3
O4 Fe O1 150.51(8) . .
O4 Fe N 75.57(8) . .
O5 Fe O1 89.97(8) 2_656 .
O5 Fe O1 112.42(8) . .
O5 Fe O4 96.99(8) . .
O5 Fe O4 98.97(8) 2_656 .
O5 Fe O5 77.10(9) . 2_656
O5 Fe O6 164.70(8) 2_656 .
O5 Fe O6 90.46(8) . .
O5 Fe N 101.08(8) 2_656 .
O5 Fe N 172.07(8) . .
O6 Fe O1 86.56(8) . .
O6 Fe O4 91.27(8) . .
O6 Fe N 92.44(8) . .
N Fe O1 75.15(8) . .
C1 O1 Fe 119.02(17) . .
C7 O4 Fe 119.65(17) . .
Fe O5 Fe 102.85(9) . 2_656
C2 N Fe 119.41(17) . .
C6 N Fe 118.73(17) . .
C6 N C2 121.8(2) . .
O1 C1 C2 114.7(2) . .
O2 C1 O1 126.3(3) . .
O2 C1 C2 119.0(2) . .
N C2 C1 111.6(2) . .
N C2 C3 120.1(3) . .
C3 C2 C1 128.2(2) . .
C4 C3 C2 118.5(3) . .
C3 C4 C5 120.6(3) . .
C6 C5 C4 117.5(3) . .
N C6 C5 121.3(3) . .
N C6 C7 111.6(2) . .
C5 C6 C7 127.1(2) . .
O3 C7 O4 126.6(3) . .
O3 C7 C6 118.9(3) . .
O4 C7 C6 114.4(2) . .

loop_
_geom_bond_atom_site_label_1
_geom_bond_atom_site_label_2
_geom_bond_distance
_geom_bond_site_symmetry_2
Fe O1 2.0895(19) .
Fe O4 2.0528(19) .
Fe O5 1.9588(18) .
Fe O5 1.9689(19) 2_656
Fe O6 2.000(2) .
Fe N 2.071(2) .
O1 C1 1.281(3) .
O2 C1 1.230(3) .
O3 C7 1.234(3) .
O4 C7 1.279(3) .
N C2 1.333(3) .
N C6 1.326(3) .
C1 C2 1.508(4) .
C2 C3 1.385(3) .
C3 C4 1.381(4) .
C4 C5 1.386(4) .
C5 C6 1.383(4) .
C6 C7 1.509(4) .

loop_
_geom_hbond_atom_site_label_D
_geom_hbond_atom_site_label_H
_geom_hbond_atom_site_label_A
_geom_hbond_distance_DH
_geom_hbond_distance_HA
_geom_hbond_distance_DA
_geom_hbond_angle_DHA
_geom_hbond_site_symmetry_A
_geom_hbond_publ_flag
O5 H5 O7 0.86 2.25 3.026(3) 149.4 . yes
O6 H6A O3 0.86 1.74 2.590(3) 169.0 7_566 yes
O6 H6B O2 0.85 1.74 2.584(3) 170.3 6_565 yes
O7 H7 O1 0.85 2.31 3.037(3) 144.0 5_666 yes
